data_1008291
loop_
_publ_author_name
'Averbuch-Pouchot, M T'

_publ_section_title
;
Crystal data on Zn~3~ Rb~2~ (P~2~ O~7~)~2~ and Co~3~ Rb~2~ (P~2~
O~7~)~2~
;
_journal_coden_ASTM ZEKRDZ
_journal_name_full
;
Zeitschrift fuer Kristallographie (149,1979-)
;
_journal_page_first 113
_journal_page_last 119
_journal_volume 171
_journal_year 1985
_chemical_formula_structural 'Zn3 Rb2 (P2 O7)2'
_chemical_formula_sum 'O14 P4 Rb2 Zn3'
_chemical_name_systematic 'Trizinc dirubidium diphosphate'
_space_group_IT_number 4
_symmetry_cell_setting monoclinic
_symmetry_Int_Tables_number 4
_symmetry_space_group_name_Hall 'P 2yb'
_symmetry_space_group_name_H-M 'P 1 21 1'
_cell_angle_alpha 90
_cell_angle_beta 92.08
_cell_angle_gamma 90
_cell_formula_units_Z 2
_cell_length_a 13.22(1)
_cell_length_b 7.224(6)
_cell_length_c 7.196(5)
_cell_volume 686.8
_refine_ls_R_factor_all 0.043
_cod_database_code 1008291

loop_
_symmetry_equiv_pos_as_xyz
x,y,z
-x,1/2+y,-z

loop_
_atom_site_label
_atom_site_type_symbol
_atom_site_symmetry_multiplicity
_atom_site_Wyckoff_symbol
_atom_site_fract_x
_atom_site_fract_y
_atom_site_fract_z
_atom_site_occupancy
_atom_site_attached_hydrogens
_atom_site_calc_flag
Rb1 Rb1+ 2 a 0.09409(8) 0.4927(2) 0.3890(2) 1. 0 d
Rb2 Rb1+ 2 a 0.41692(9) 0.2508(2) 0.9468(2) 1. 0 d
Zn1 Zn2+ 2 a 0.09781(8) 0. 0.2090(2) 1. 0 d
Zn2 Zn2+ 2 a 0.26327(9) 0.6200(2) 0.7920(2) 1. 0 d
Zn3 Zn2+ 2 a 0.38737(10) 0.0898(2) 0.4518(2) 1. 0 d
P1 P5+ 2 a 0.3882(2) 0.5129(4) 0.4328(3) 1. 0 d
P2 P5+ 2 a 0.3103(2) 0.7885(4) 0.1647(3) 1. 0 d
P3 P5+ 2 a 0.1834(2) 0.9842(4) 0.6350(3) 1. 0 d
P4 P5+ 2 a 0.1075(2) 0.2753(4) 0.8883(3) 1. 0 d
O1 O2- 2 a 0.3656(7) 0.508(2) 0.636(1) 1. 0 d
O2 O2- 2 a 0.4909(7) 0.590(2) 0.391(1) 1. 0 d
O3 O2- 2 a 0.3661(13) 0.331(2) 0.338(2) 1. 0 d
O4 O2- 2 a 0.3050(7) 0.651(1) 0.337(1) 1. 0 d
O5 O2- 2 a 0.2009(8) 0.837(2) 0.126(1) 1. 0 d
O6 O2- 2 a 0.3776(9) 0.946(1) 0.225(1) 1. 0 d
O7 O2- 2 a 0.3541(7) 0.684(1) 0.005(1) 1. 0 d
O8 O2- 2 a 0.1679(6) 0.778(1) 0.658(1) 1. 0 d
O9 O2- 2 a 0.1259(7) 0.068(1) 0.471(1) 1. 0 d
O10 O2- 2 a 0.2947(7) 0.040(2) 0.647(1) 1. 0 d
O11 O2- 2 a 0.1304(7) 0.072(1) 0.816(1) 1. 0 d
O12 O2- 2 a 0.0213(8) 0.347(2) 0.767(1) 1. 0 d
O13 O2- 2 a 0.0801(8) 0.236(1) 0.087(1) 1. 0 d
O14 O2- 2 a 0.2008(9) 0.392(1) 0.877(2) 1. 0 d

loop_
_atom_type_symbol
_atom_type_oxidation_number
Rb1+ 1.000
Zn2+ 2.000
P5+ 5.000
O2- -2.000
